data_4345887
loop_
_publ_author_name
'Fondo, Matilde'
'Corredoira-V\'azquez, Julio'
'Garc\'ia-Deibe, Ana M'
'Sanmart\'in-Matalobos, Jes\'us'
'Herrera, Juan Manuel'
'Colacio, Enrique'

_publ_section_title
;
 Designing Ligands to Isolate ZnLn and Zn2Ln Complexes: Field-Induced
 Single-Ion Magnet Behavior of the ZnDy, Zn2Dy, and Zn2Er Analogues.
;
_journal_issue 10
_journal_name_full 'Inorganic chemistry'
_journal_page_first 5646
_journal_page_last 5656
_journal_paper_doi 10.1021/acs.inorgchem.7b00165
_journal_volume 56
_journal_year 2017
_chemical_formula_moiety 'C34 H38 Br3 Dy N6 O17 Zn2, C2 H3 N'
_chemical_formula_sum 'C36 H41 Br3 Dy N7 O17 Zn2'
_chemical_formula_weight 1376.73
_chemical_name_systematic
;
 ?
;
_space_group_crystal_system monoclinic
_space_group_IT_number 14
_space_group_name_Hall '-P 2ybc'
_space_group_name_H-M_alt 'P 1 21/c 1'
_symmetry_space_group_name_Hall '-P 2ybc'
_symmetry_space_group_name_H-M 'P 1 21/c 1'
_atom_sites_solution_hydrogens mixed
_audit_creation_method SHELXL-2013
_cell_angle_alpha 90
_cell_angle_beta 111.413(5)
_cell_angle_gamma 90
_cell_formula_units_Z 4
_cell_length_a 20.2322(18)
_cell_length_b 11.7843(8)
_cell_length_c 20.9683(17)
_cell_measurement_reflns_used 1912
_cell_measurement_temperature 100(1)
_cell_measurement_theta_max 25.76
_cell_measurement_theta_min 2.68
_cell_volume 4654.2(7)
_computing_cell_refinement 'BRUKER APEX2'
_computing_data_collection 'BRUKER APEX2'
_computing_structure_refinement 'SHELXL-2013 (Sheldrick, 2013)'
_computing_structure_solution 'SIR-2004 (Burla, 2008)'
_diffrn_ambient_temperature 100(1)
_diffrn_measured_fraction_theta_full 1.000
_diffrn_measured_fraction_theta_max 1.000
_diffrn_measurement_device_type 'Bruker Kappa APEXII CCD'
_diffrn_measurement_method 'omega and phi scans'
_diffrn_radiation_type MoK\a
_diffrn_radiation_wavelength 0.71073
_diffrn_reflns_av_R_equivalents 0.0807
_diffrn_reflns_av_unetI/netI 0.0578
_diffrn_reflns_Laue_measured_fraction_full 1.000
_diffrn_reflns_Laue_measured_fraction_max 1.000
_diffrn_reflns_limit_h_max 25
_diffrn_reflns_limit_h_min -25
_diffrn_reflns_limit_k_max 14
_diffrn_reflns_limit_k_min -14
_diffrn_reflns_limit_l_max 26
_diffrn_reflns_limit_l_min -26
_diffrn_reflns_number 70332
_diffrn_reflns_point_group_measured_fraction_full 1.000
_diffrn_reflns_point_group_measured_fraction_max 1.000
_diffrn_reflns_theta_full 25.242
_diffrn_reflns_theta_max 26.372
_diffrn_reflns_theta_min 1.081
_exptl_absorpt_coefficient_mu 5.264
_exptl_absorpt_correction_T_max 0.3494
_exptl_absorpt_correction_T_min 0.2317
_exptl_absorpt_correction_type multi-scan
_exptl_absorpt_process_details 'SADABS 2014/5'
_exptl_crystal_colour yellow
_exptl_crystal_density_diffrn 1.965
_exptl_crystal_description needle
_exptl_crystal_F_000 2692
_exptl_crystal_size_max 0.55
_exptl_crystal_size_mid 0.14
_exptl_crystal_size_min 0.03
_refine_diff_density_max 0.655
_refine_diff_density_min -1.381
_refine_diff_density_rms 0.126
_refine_ls_extinction_method none
_refine_ls_goodness_of_fit_ref 1.023
_refine_ls_hydrogen_treatment constr
_refine_ls_matrix_type full
_refine_ls_number_parameters 601
_refine_ls_number_reflns 9514
_refine_ls_number_restraints 0
_refine_ls_restrained_S_all 1.023
_refine_ls_R_factor_all 0.0476
_refine_ls_R_factor_gt 0.0310
_refine_ls_shift/su_max 0.001
_refine_ls_shift/su_mean 0.000
_refine_ls_structure_factor_coef Fsqd
_refine_ls_weighting_details 'w=1/[\s^2^(Fo^2^)+4.5649P] where P=(Fo^2^+2Fc^2^)/3'
_refine_ls_weighting_scheme calc
_refine_ls_wR_factor_gt 0.0611
_refine_ls_wR_factor_ref 0.0667
_reflns_Friedel_coverage 0.000
_reflns_number_gt 7571
_reflns_number_total 9514
_reflns_threshold_expression 'I > 2\s(I)'
_cod_data_source_file ic7b00165_si_006.cif
_cod_data_source_block Zn2Dy&#x00B7;CH3CN
_cod_database_code 4345887
_shelx_space_group_comment
;
The symmetry employed for this shelxl refinement is uniquely defined
by the following loop, which should always be used as a source of
symmetry information in preference to the above space-group names.
They are only intended as comments.
;
_shelxl_version_number 2013-4

loop_
_space_group_symop_operation_xyz
'x, y, z'
'-x, y+1/2, -z+1/2'
'-x, -y, -z'
'x, -y-1/2, z-1/2'

loop_
_atom_site_label
_atom_site_type_symbol
_atom_site_fract_x
_atom_site_fract_y
_atom_site_fract_z
_atom_site_U_iso_or_equiv
_atom_site_adp_type
_atom_site_occupancy
_atom_site_site_symmetry_order
_atom_site_calc_flag
_atom_site_refinement_flags_posn
_atom_site_refinement_flags_adp
Dy1 Dy 0.29294(2) 0.28793(2) 0.31254(2) 0.01361(6) Uani 1 1 d . .
Zn1 Zn 0.28812(2) -0.00543(3) 0.31170(2) 0.01163(10) Uani 1 1 d . .
Zn2 Zn 0.11460(2) 0.01902(4) 0.30188(2) 0.01136(10) Uani 1 1 d . .
N1 N 0.36322(17) -0.1141(3) 0.37728(17) 0.0142(7) Uani 1 1 d . .
N2 N 0.24013(17) -0.1712(2) 0.27341(15) 0.0109(7) Uani 1 1 d . .
N3 N 0.12552(17) -0.1729(2) 0.27335(15) 0.0117(7) Uani 1 1 d . .
N4 N 0.02756(17) -0.0505(2) 0.31099(16) 0.0128(7) Uani 1 1 d . .
O1 O 0.34868(13) 0.1274(2) 0.36918(13) 0.0115(6) Uani 1 1 d . .
O2 O 0.37805(14) 0.3182(2) 0.43255(13) 0.0154(6) Uani 1 1 d . .
O3 O 0.09599(14) 0.1634(2) 0.34386(13) 0.0143(6) Uani 1 1 d . .
O5 O 0.21684(13) 0.00502(19) 0.36344(12) 0.0103(6) Uani 1 1 d . .
O1W O 0.23367(14) 0.2433(2) 0.39003(13) 0.0149(6) Uani 1 1 d . .
H1W1 H 0.1907 0.2414 0.3742 0.022 Uiso 1 1 d R U
H2W1 H 0.2469 0.1775 0.4052 0.022 Uiso 1 1 d R U
O10 O 0.17294(15) 0.3625(2) 0.26085(14) 0.0202(7) Uani 1 1 d . .
O11 O 0.24630(15) 0.4686(2) 0.33967(14) 0.0185(6) Uani 1 1 d . .
N10 N 0.18326(19) 0.4526(3) 0.29667(18) 0.0193(8) Uani 1 1 d . .
O12 O 0.13516(16) 0.5202(2) 0.29031(17) 0.0294(8) Uani 1 1 d . .
O20 O 0.28717(17) 0.4276(2) 0.22182(14) 0.0260(7) Uani 1 1 d . .
O21 O 0.38301(16) 0.4256(2) 0.31230(15) 0.0223(7) Uani 1 1 d . .
N20 N 0.3482(2) 0.4676(3) 0.2530(2) 0.0237(9) Uani 1 1 d . .
O22 O 0.37377(18) 0.5435(2) 0.22892(17) 0.0342(8) Uani 1 1 d . .
O30 O 0.21428(14) 0.1415(2) 0.25381(13) 0.0150(6) Uani 1 1 d . .
O31 O 0.10406(14) 0.0772(2) 0.20906(13) 0.0158(6) Uani 1 1 d . .
C30 C 0.1549(2) 0.1340(3) 0.2048(2) 0.0153(9) Uani 1 1 d . .
C31 C 0.1458(2) 0.1921(4) 0.1386(2) 0.0249(10) Uani 1 1 d . .
H31A H 0.1635 0.1440 0.1115 0.037 Uiso 1 1 calc R U
H31B H 0.1717 0.2623 0.1478 0.037 Uiso 1 1 calc R U
H31C H 0.0963 0.2072 0.1140 0.037 Uiso 1 1 calc R U
O40 O 0.32487(15) 0.0142(2) 0.23450(13) 0.0184(6) Uani 1 1 d . .
O41 O 0.34706(16) 0.2015(2) 0.24458(14) 0.0215(7) Uani 1 1 d . .
C40 C 0.3518(2) 0.1038(3) 0.2218(2) 0.0195(9) Uani 1 1 d . .
C41 C 0.3940(3) 0.0940(4) 0.1760(2) 0.0344(13) Uani 1 1 d . .
H41A H 0.3953 0.0161 0.1631 0.052 Uiso 1 1 calc R U
H41B H 0.4415 0.1205 0.2000 0.052 Uiso 1 1 calc R U
H41C H 0.3721 0.1392 0.1356 0.052 Uiso 1 1 calc R U
C1 C 0.3830(2) 0.1202(3) 0.4361(2) 0.0124(8) Uani 1 1 d . .
C2 C 0.3985(2) 0.2229(3) 0.4734(2) 0.0134(8) Uani 1 1 d . .
C2A C 0.3925(2) 0.4278(3) 0.4661(2) 0.0202(10) Uani 1 1 d . .
H2A1 H 0.3660 0.4353 0.4956 0.030 Uiso 1 1 calc R U
H2A2 H 0.3788 0.4868 0.4321 0.030 Uiso 1 1 calc R U
H2A3 H 0.4423 0.4341 0.4926 0.030 Uiso 1 1 calc R U
C3 C 0.4312(2) 0.2246(3) 0.5440(2) 0.0162(9) Uani 1 1 d . .
H3 H 0.4409 0.2929 0.5678 0.019 Uiso 1 1 calc R U
C4 C 0.4492(2) 0.1214(3) 0.5787(2) 0.0174(9) Uani 1 1 d . .
Br1 Br 0.48948(2) 0.11902(4) 0.67587(2) 0.02356(11) Uani 1 1 d . .
C5 C 0.4387(2) 0.0207(3) 0.5440(2) 0.0158(9) Uani 1 1 d . .
H5 H 0.4535 -0.0467 0.5682 0.019 Uiso 1 1 calc R U
C6 C 0.4055(2) 0.0176(3) 0.4719(2) 0.0137(9) Uani 1 1 d . .
C7 C 0.3992(2) -0.0933(3) 0.4405(2) 0.0165(9) Uani 1 1 d . .
H7 H 0.4229 -0.1535 0.4681 0.020 Uiso 1 1 calc R U
C8 C 0.3582(2) -0.2338(3) 0.3536(2) 0.0181(9) Uani 1 1 d . .
H8A H 0.3435 -0.2822 0.3834 0.022 Uiso 1 1 calc R U
H8B H 0.4042 -0.2597 0.3548 0.022 Uiso 1 1 calc R U
C9 C 0.3044(2) -0.2397(3) 0.2811(2) 0.0171(9) Uani 1 1 d . .
H9A H 0.3258 -0.2118 0.2496 0.021 Uiso 1 1 calc R U
H9B H 0.2907 -0.3181 0.2694 0.021 Uiso 1 1 calc R U
C10 C 0.1909(2) -0.1671(3) 0.19985(19) 0.0156(9) Uani 1 1 d . .
H10A H 0.2029 -0.2259 0.1735 0.019 Uiso 1 1 calc R U
H10B H 0.1938 -0.0940 0.1798 0.019 Uiso 1 1 calc R U
C11 C 0.1167(2) -0.1863(3) 0.20063(19) 0.0154(9) Uani 1 1 d . .
H11A H 0.0836 -0.1307 0.1723 0.018 Uiso 1 1 calc R U
H11B H 0.0997 -0.2617 0.1842 0.018 Uiso 1 1 calc R U
C12 C 0.1969(2) -0.2210(3) 0.31115(19) 0.0112(8) Uani 1 1 d . .
H12 H 0.1950 -0.3036 0.3052 0.013 Uiso 1 1 calc R U
C13 C 0.2214(2) -0.1939(3) 0.38654(19) 0.0110(8) Uani 1 1 d . .
C14 C 0.2276(2) -0.0818(3) 0.40871(18) 0.0100(8) Uani 1 1 d . .
C15 C 0.2474(2) -0.0575(3) 0.47942(19) 0.0143(9) Uani 1 1 d . .
O4 O 0.10548(15) 0.3570(2) 0.40587(14) 0.0190(6) Uani 1 1 d . .
C15A C 0.2640(2) 0.0863(4) 0.5639(2) 0.0256(10) Uani 1 1 d . .
H15A H 0.2275 0.0552 0.5779 0.038 Uiso 1 1 calc R U
H15B H 0.2643 0.1675 0.5681 0.038 Uiso 1 1 calc R U
H15C H 0.3093 0.0566 0.5926 0.038 Uiso 1 1 calc R U
C16 C 0.2619(2) -0.1440(3) 0.5266(2) 0.0164(9) Uani 1 1 d . .
H16 H 0.2750 -0.1282 0.5731 0.020 Uiso 1 1 calc R U
C17 C 0.2566(2) -0.2558(3) 0.5035(2) 0.0163(9) Uani 1 1 d . .
Br2 Br 0.27552(2) -0.37465(3) 0.56940(2) 0.02251(10) Uani 1 1 d . .
C18 C 0.2366(2) -0.2831(3) 0.43510(19) 0.0137(8) Uani 1 1 d . .
H18 H 0.2330 -0.3585 0.4211 0.016 Uiso 1 1 calc R U
C19 C 0.0698(2) -0.2334(3) 0.2905(2) 0.0138(9) Uani 1 1 d . .
H19A H 0.0880 -0.2534 0.3387 0.017 Uiso 1 1 calc R U
H19B H 0.0569 -0.3029 0.2640 0.017 Uiso 1 1 calc R U
C20 C 0.0048(2) -0.1590(3) 0.27488(19) 0.0135(8) Uani 1 1 d . .
H20A H -0.0171 -0.1460 0.2259 0.016 Uiso 1 1 calc R U
H20B H -0.0297 -0.1956 0.2902 0.016 Uiso 1 1 calc R U
C21 C -0.0038(2) -0.0156(3) 0.35063(19) 0.0136(9) Uani 1 1 d . .
H21 H -0.0392 -0.0620 0.3549 0.016 Uiso 1 1 calc R U
C22 C 0.0107(2) 0.0894(3) 0.38927(19) 0.0119(8) Uani 1 1 d . .
C23 C 0.0581(2) 0.1737(3) 0.38202(19) 0.0128(8) Uani 1 1 d . .
C24 C 0.0615(2) 0.2784(3) 0.41799(19) 0.0133(8) Uani 1 1 d . .
O6 O 0.25024(14) 0.0560(2) 0.49368(13) 0.0160(6) Uani 1 1 d . .
C24A C 0.1054(3) 0.4682(3) 0.4332(2) 0.0335(12) Uani 1 1 d . .
H24A H 0.0576 0.4962 0.4183 0.050 Uiso 1 1 calc R U
H24B H 0.1337 0.5180 0.4173 0.050 Uiso 1 1 calc R U
H24C H 0.1249 0.4649 0.4823 0.050 Uiso 1 1 calc R U
C25 C 0.0229(2) 0.2957(3) 0.45912(19) 0.0155(9) Uani 1 1 d . .
H25 H 0.0262 0.3643 0.4821 0.019 Uiso 1 1 calc R U
C26 C -0.0214(2) 0.2099(3) 0.46617(19) 0.0134(8) Uani 1 1 d . .
Br3 Br -0.07568(2) 0.23742(3) 0.52219(2) 0.02307(11) Uani 1 1 d . .
C27 C -0.0283(2) 0.1092(3) 0.43224(19) 0.0148(9) Uani 1 1 d . .
H27 H -0.0585 0.0535 0.4373 0.018 Uiso 1 1 calc R U
N1S N 0.4483(2) 0.8364(3) 0.0390(2) 0.0307(9) Uani 1 1 d . .
C1S C 0.4587(3) 0.8029(4) 0.0931(3) 0.0295(11) Uani 1 1 d . .
C2S C 0.4699(3) 0.7596(4) 0.1613(3) 0.0516(16) Uani 1 1 d . .
H2S1 H 0.4488 0.8104 0.1842 0.077 Uiso 1 1 calc R U
H2S2 H 0.5199 0.7537 0.1872 0.077 Uiso 1 1 calc R U
H2S3 H 0.4485 0.6860 0.1576 0.077 Uiso 1 1 calc R U

loop_
_atom_site_aniso_label
_atom_site_aniso_U_11
_atom_site_aniso_U_22
_atom_site_aniso_U_33
_atom_site_aniso_U_23
_atom_site_aniso_U_13
_atom_site_aniso_U_12
Dy1 0.01639(11) 0.01178(10) 0.01236(10) -0.00003(8) 0.00489(8) -0.00105(8)
Zn1 0.0141(2) 0.0108(2) 0.0113(2) -0.00141(18) 0.0062(2) -0.00126(18)
Zn2 0.0118(2) 0.0120(2) 0.0104(2) -0.00011(18) 0.00423(19) 0.00033(18)
N1 0.0118(18) 0.0131(17) 0.0171(19) -0.0029(14) 0.0046(15) -0.0004(14)
N2 0.0123(18) 0.0116(16) 0.0106(17) -0.0016(13) 0.0064(14) -0.0008(13)
N3 0.0127(18) 0.0129(16) 0.0092(17) -0.0031(13) 0.0036(14) -0.0031(13)
N4 0.0150(18) 0.0112(16) 0.0124(17) -0.0023(14) 0.0051(15) -0.0005(14)
O1 0.0108(14) 0.0133(14) 0.0104(14) -0.0007(11) 0.0038(12) -0.0015(11)
O2 0.0179(16) 0.0106(13) 0.0157(15) 0.0002(11) 0.0039(12) 0.0009(11)
O3 0.0154(15) 0.0134(14) 0.0168(15) -0.0010(12) 0.0093(12) 0.0000(11)
O5 0.0122(14) 0.0097(13) 0.0091(14) 0.0013(11) 0.0039(11) 0.0005(11)
O1W 0.0157(15) 0.0122(14) 0.0155(15) 0.0023(11) 0.0042(12) 0.0010(11)
O10 0.0207(17) 0.0153(15) 0.0198(16) -0.0026(12) 0.0017(13) -0.0007(12)
O11 0.0165(16) 0.0158(15) 0.0198(16) -0.0006(12) 0.0028(13) -0.0011(12)
N10 0.019(2) 0.0118(18) 0.026(2) 0.0054(16) 0.0076(17) 0.0017(16)
O12 0.0207(18) 0.0149(15) 0.048(2) -0.0002(14) 0.0077(16) 0.0031(13)
O20 0.032(2) 0.0274(17) 0.0180(17) 0.0040(13) 0.0089(15) -0.0022(15)
O21 0.0300(18) 0.0162(15) 0.0225(17) 0.0005(13) 0.0120(15) -0.0038(13)
N20 0.035(2) 0.0130(18) 0.032(2) 0.0013(17) 0.024(2) 0.0030(17)
O22 0.054(2) 0.0167(16) 0.051(2) 0.0077(15) 0.0417(19) 0.0017(15)
O30 0.0138(15) 0.0146(14) 0.0127(14) -0.0007(12) 0.0001(12) -0.0009(12)
O31 0.0158(16) 0.0166(15) 0.0141(15) 0.0001(12) 0.0044(12) -0.0013(12)
C30 0.022(2) 0.012(2) 0.012(2) -0.0037(17) 0.0065(19) -0.0012(18)
C31 0.029(3) 0.029(3) 0.013(2) 0.0055(19) 0.003(2) -0.004(2)
O40 0.0241(17) 0.0204(15) 0.0152(15) -0.0030(12) 0.0125(13) -0.0075(13)
O41 0.0314(18) 0.0158(15) 0.0241(17) -0.0021(13) 0.0184(14) -0.0034(13)
C40 0.023(2) 0.020(2) 0.017(2) -0.0032(18) 0.0085(19) -0.0057(19)
C41 0.058(4) 0.025(3) 0.035(3) -0.011(2) 0.035(3) -0.016(2)
C1 0.007(2) 0.016(2) 0.018(2) -0.0013(17) 0.0086(17) -0.0014(16)
C2 0.010(2) 0.015(2) 0.016(2) 0.0019(17) 0.0052(17) -0.0004(16)
C2A 0.026(3) 0.012(2) 0.021(2) -0.0039(18) 0.006(2) -0.0024(18)
C3 0.015(2) 0.020(2) 0.015(2) -0.0023(18) 0.0065(18) -0.0001(17)
C4 0.013(2) 0.029(2) 0.009(2) 0.0011(18) 0.0036(17) -0.0001(18)
Br1 0.0263(3) 0.0316(3) 0.0119(2) 0.00102(18) 0.00597(19) -0.0018(2)
C5 0.017(2) 0.017(2) 0.015(2) 0.0057(18) 0.0069(18) 0.0035(17)
C6 0.012(2) 0.017(2) 0.013(2) -0.0005(17) 0.0049(17) 0.0023(16)
C7 0.012(2) 0.015(2) 0.023(2) 0.0033(18) 0.0069(19) 0.0031(17)
C8 0.019(2) 0.014(2) 0.023(2) 0.0007(18) 0.010(2) 0.0033(17)
C9 0.021(2) 0.014(2) 0.019(2) -0.0023(17) 0.0114(19) -0.0009(17)
C10 0.021(2) 0.018(2) 0.011(2) -0.0049(17) 0.0090(18) -0.0005(18)
C11 0.020(2) 0.017(2) 0.010(2) -0.0008(17) 0.0061(18) -0.0015(17)
C12 0.014(2) 0.0091(19) 0.013(2) -0.0010(16) 0.0066(17) -0.0020(16)
C13 0.010(2) 0.014(2) 0.012(2) 0.0001(16) 0.0074(17) 0.0003(16)
C14 0.011(2) 0.013(2) 0.0072(19) 0.0020(16) 0.0051(16) 0.0021(16)
C15 0.015(2) 0.017(2) 0.012(2) -0.0020(17) 0.0051(17) -0.0008(17)
O4 0.0203(16) 0.0126(14) 0.0285(17) -0.0070(12) 0.0141(14) -0.0066(12)
C15A 0.033(3) 0.031(3) 0.016(2) -0.012(2) 0.012(2) -0.004(2)
C16 0.015(2) 0.023(2) 0.012(2) -0.0008(18) 0.0061(18) -0.0004(18)
C17 0.014(2) 0.020(2) 0.018(2) 0.0082(18) 0.0091(18) 0.0023(17)
Br2 0.0258(3) 0.0245(2) 0.0191(2) 0.01201(18) 0.01039(19) 0.00475(18)
C18 0.013(2) 0.013(2) 0.016(2) 0.0014(17) 0.0071(17) -0.0002(17)
C19 0.014(2) 0.010(2) 0.019(2) -0.0053(17) 0.0075(18) -0.0047(16)
C20 0.012(2) 0.014(2) 0.013(2) -0.0028(17) 0.0030(17) -0.0026(16)
C21 0.011(2) 0.014(2) 0.016(2) 0.0062(17) 0.0049(18) -0.0015(16)
C22 0.013(2) 0.0104(19) 0.013(2) 0.0029(16) 0.0054(17) 0.0036(16)
C23 0.015(2) 0.0123(19) 0.008(2) 0.0030(16) 0.0005(17) 0.0073(16)
C24 0.012(2) 0.013(2) 0.013(2) 0.0022(16) 0.0028(17) -0.0001(17)
O6 0.0238(17) 0.0158(14) 0.0090(14) -0.0053(11) 0.0066(13) 0.0000(12)
C24A 0.050(3) 0.017(2) 0.043(3) -0.014(2) 0.029(3) -0.015(2)
C25 0.016(2) 0.018(2) 0.009(2) -0.0031(17) 0.0014(17) 0.0017(17)
C26 0.015(2) 0.018(2) 0.0081(19) 0.0023(17) 0.0062(17) 0.0033(17)
Br3 0.0292(3) 0.0244(2) 0.0237(2) -0.00271(19) 0.0193(2) 0.00074(19)
C27 0.012(2) 0.016(2) 0.016(2) 0.0030(17) 0.0043(18) 0.0008(17)
N1S 0.032(2) 0.027(2) 0.032(2) -0.0038(19) 0.011(2) -0.0009(18)
C1S 0.028(3) 0.022(3) 0.033(3) -0.011(2) 0.005(2) -0.002(2)
C2S 0.072(5) 0.044(3) 0.025(3) -0.007(3) 0.001(3) -0.002(3)

loop_
_atom_type_symbol
_atom_type_description
_atom_type_scat_dispersion_real
_atom_type_scat_dispersion_imag
_atom_type_scat_source
C C 0.0033 0.0016 'International Tables Vol C Tables 4.2.6.8 and 6.1.1.4'
H H 0.0000 0.0000 'International Tables Vol C Tables 4.2.6.8 and 6.1.1.4'
N N 0.0061 0.0033 'International Tables Vol C Tables 4.2.6.8 and 6.1.1.4'
O O 0.0106 0.0060 'International Tables Vol C Tables 4.2.6.8 and 6.1.1.4'
Zn Zn 0.2839 1.4301 'International Tables Vol C Tables 4.2.6.8 and 6.1.1.4'
Br Br -0.2901 2.4595 'International Tables Vol C Tables 4.2.6.8 and 6.1.1.4'
Dy Dy -0.1892 4.4098 'International Tables Vol C Tables 4.2.6.8 and 6.1.1.4'

loop_
_geom_angle_atom_site_label_1
_geom_angle_atom_site_label_2
_geom_angle_atom_site_label_3
_geom_angle
O1 Dy1 O41 72.81(9)
O1 Dy1 O30 77.20(9)
O41 Dy1 O30 74.89(9)
O1 Dy1 O1W 75.06(9)
O41 Dy1 O1W 141.38(9)
O30 Dy1 O1W 77.61(9)
O1 Dy1 O10 138.51(9)
O41 Dy1 O10 120.12(10)
O30 Dy1 O10 70.09(9)
O1W Dy1 O10 73.58(9)
O1 Dy1 O21 108.79(9)
O41 Dy1 O21 76.75(9)
O30 Dy1 O21 147.62(9)
O1W Dy1 O21 134.74(9)
O10 Dy1 O21 112.54(9)
O1 Dy1 O11 138.13(9)
O41 Dy1 O11 145.20(9)
O30 Dy1 O11 120.41(9)
O1W Dy1 O11 72.96(9)
O10 Dy1 O11 52.42(9)
O21 Dy1 O11 77.10(9)
O1 Dy1 O20 144.84(9)
O41 Dy1 O20 73.85(10)
O30 Dy1 O20 104.48(9)
O1W Dy1 O20 140.05(9)
O10 Dy1 O20 70.09(10)
O21 Dy1 O20 52.05(10)
O11 Dy1 O20 72.03(9)
O1 Dy1 O2 64.51(8)
O41 Dy1 O2 111.94(9)
O30 Dy1 O2 135.44(8)
O1W Dy1 O2 71.42(9)
O10 Dy1 O2 127.23(9)
O21 Dy1 O2 70.57(9)
O11 Dy1 O2 80.02(9)
O20 Dy1 O2 119.88(9)
O1 Dy1 N10 145.87(9)
O41 Dy1 N10 137.83(10)
O30 Dy1 N10 95.05(9)
O1W Dy1 N10 70.81(9)
O10 Dy1 N10 26.09(9)
O21 Dy1 N10 95.54(9)
O11 Dy1 N10 26.34(9)
O20 Dy1 N10 69.26(10)
O2 Dy1 N10 103.83(9)
O1 Dy1 N20 129.31(10)
O41 Dy1 N20 73.27(9)
O30 Dy1 N20 127.15(10)
O1W Dy1 N20 145.25(9)
O10 Dy1 N20 91.35(10)
O21 Dy1 N20 26.26(10)
O11 Dy1 N20 73.08(9)
O20 Dy1 N20 25.79(10)
O2 Dy1 N20 95.61(10)
N10 Dy1 N20 81.91(10)
O1 Dy1 Zn1 35.66(6)
O41 Dy1 Zn1 65.03(6)
O30 Dy1 Zn1 41.90(6)
O1W Dy1 Zn1 76.38(6)
O10 Dy1 Zn1 109.70(6)
O21 Dy1 Zn1 133.16(7)
O11 Dy1 Zn1 147.96(6)
O20 Dy1 Zn1 131.66(7)
O2 Dy1 Zn1 98.93(6)
N10 Dy1 Zn1 130.92(7)
N20 Dy1 Zn1 138.30(7)
O40 Zn1 N1 101.90(12)
O40 Zn1 O1 93.83(10)
N1 Zn1 O1 86.96(11)
O40 Zn1 O5 157.98(11)
N1 Zn1 O5 99.70(11)
O1 Zn1 O5 91.54(9)
O40 Zn1 N2 92.96(11)
N1 Zn1 N2 79.20(12)
O1 Zn1 N2 165.58(11)
O5 Zn1 N2 86.88(10)
O40 Zn1 O30 81.42(10)
N1 Zn1 O30 169.30(11)
O1 Zn1 O30 82.65(9)
O5 Zn1 O30 78.11(9)
N2 Zn1 O30 110.96(10)
O40 Zn1 Dy1 82.66(7)
N1 Zn1 Dy1 126.92(9)
O1 Zn1 Dy1 40.10(7)
O5 Zn1 Dy1 87.83(6)
N2 Zn1 Dy1 153.87(8)
O30 Zn1 Dy1 42.95(6)
O31 Zn2 O5 111.90(10)
O31 Zn2 O3 99.50(10)
O5 Zn2 O3 95.83(10)
O31 Zn2 N4 116.46(12)
O5 Zn2 N4 129.61(11)
O3 Zn2 N4 89.60(11)
O31 Zn2 N3 93.91(10)
O5 Zn2 N3 85.11(10)
O3 Zn2 N3 165.07(10)
N4 Zn2 N3 78.51(11)
C7 N1 C8 118.1(3)
C7 N1 Zn1 124.7(3)
C8 N1 Zn1 114.8(2)
C9 N2 C12 112.7(3)
C9 N2 C10 110.7(3)
C12 N2 C10 105.0(3)
C9 N2 Zn1 101.0(2)
C12 N2 Zn1 114.9(2)
C10 N2 Zn1 112.7(2)
C11 N3 C12 103.8(3)
C11 N3 C19 112.5(3)
C12 N3 C19 111.4(3)
C11 N3 Zn2 112.0(2)
C12 N3 Zn2 113.1(2)
C19 N3 Zn2 104.3(2)
C21 N4 C20 118.4(3)
C21 N4 Zn2 126.0(3)
C20 N4 Zn2 115.2(2)
C1 O1 Zn1 122.5(2)
C1 O1 Dy1 124.8(2)
Zn1 O1 Dy1 104.24(10)
C2 O2 C2A 117.6(3)
C2 O2 Dy1 116.6(2)
C2A O2 Dy1 123.9(2)
C23 O3 Zn2 126.4(2)
C14 O5 Zn2 112.1(2)
C14 O5 Zn1 110.6(2)
Zn2 O5 Zn1 114.43(11)
Dy1 O1W H1W1 117.0
Dy1 O1W H2W1 106.6
H1W1 O1W H2W1 106.1
N10 O10 Dy1 96.7(2)
N10 O11 Dy1 94.4(2)
O12 N10 O10 121.7(3)
O12 N10 O11 121.9(3)
O10 N10 O11 116.5(3)
O12 N10 Dy1 178.0(3)
O10 N10 Dy1 57.23(18)
O11 N10 Dy1 59.26(18)
N20 O20 Dy1 95.0(2)
N20 O21 Dy1 96.5(2)
O22 N20 O20 122.6(4)
O22 N20 O21 120.9(4)
O20 N20 O21 116.4(3)
O22 N20 Dy1 178.1(3)
O20 N20 Dy1 59.17(19)
O21 N20 Dy1 57.27(18)
C30 O30 Zn1 127.7(2)
C30 O30 Dy1 137.0(2)
Zn1 O30 Dy1 95.15(10)
C30 O31 Zn2 116.9(2)
O31 C30 O30 122.5(4)
O31 C30 C31 118.8(4)
O30 C30 C31 118.6(4)
C30 C31 H31A 109.5
C30 C31 H31B 109.5
H31A C31 H31B 109.5
C30 C31 H31C 109.5
H31A C31 H31C 109.5
H31B C31 H31C 109.5
C40 O40 Zn1 125.3(3)
C40 O41 Dy1 138.5(3)
O40 C40 O41 125.7(4)
O40 C40 C41 117.4(4)
O41 C40 C41 116.8(4)
C40 C41 H41A 109.5
C40 C41 H41B 109.5
H41A C41 H41B 109.5
C40 C41 H41C 109.5
H41A C41 H41C 109.5
H41B C41 H41C 109.5
O1 C1 C6 124.3(3)
O1 C1 C2 117.2(3)
C6 C1 C2 118.5(4)
O2 C2 C3 124.8(3)
O2 C2 C1 113.4(3)
C3 C2 C1 121.8(3)
O2 C2A H2A1 109.5
O2 C2A H2A2 109.5
H2A1 C2A H2A2 109.5
O2 C2A H2A3 109.5
H2A1 C2A H2A3 109.5
H2A2 C2A H2A3 109.5
C2 C3 C4 118.5(4)
C2 C3 H3 120.7
C4 C3 H3 120.7
C5 C4 C3 121.2(4)
C5 C4 Br1 118.7(3)
C3 C4 Br1 120.0(3)
C4 C5 C6 120.8(4)
C4 C5 H5 119.6
C6 C5 H5 119.6
C1 C6 C5 118.9(3)
C1 C6 C7 125.1(4)
C5 C6 C7 115.9(3)
N1 C7 C6 124.4(4)
N1 C7 H7 117.8
C6 C7 H7 117.8
N1 C8 C9 108.4(3)
N1 C8 H8A 110.0
C9 C8 H8A 110.0
N1 C8 H8B 110.0
C9 C8 H8B 110.0
H8A C8 H8B 108.4
N2 C9 C8 111.3(3)
N2 C9 H9A 109.4
C8 C9 H9A 109.4
N2 C9 H9B 109.4
C8 C9 H9B 109.4
H9A C9 H9B 108.0
N2 C10 C11 105.7(3)
N2 C10 H10A 110.6
C11 C10 H10A 110.6
N2 C10 H10B 110.6
C11 C10 H10B 110.6
H10A C10 H10B 108.7
N3 C11 C10 104.3(3)
N3 C11 H11A 110.9
C10 C11 H11A 110.9
N3 C11 H11B 110.9
C10 C11 H11B 110.9
H11A C11 H11B 108.9
N3 C12 N2 102.2(3)
N3 C12 C13 111.3(3)
N2 C12 C13 116.1(3)
N3 C12 H12 109.0
N2 C12 H12 109.0
C13 C12 H12 109.0
C14 C13 C18 119.7(3)
C14 C13 C12 120.4(3)
C18 C13 C12 119.9(3)
O5 C14 C13 120.7(3)
O5 C14 C15 119.4(3)
C13 C14 C15 119.9(3)
O6 C15 C16 125.9(3)
O6 C15 C14 113.6(3)
C16 C15 C14 120.5(3)
C24 O4 C24A 116.7(3)
O6 C15A H15A 109.5
O6 C15A H15B 109.5
H15A C15A H15B 109.5
O6 C15A H15C 109.5
H15A C15A H15C 109.5
H15B C15A H15C 109.5
C15 C16 C17 118.7(4)
C15 C16 H16 120.6
C17 C16 H16 120.6
C18 C17 C16 122.6(4)
C18 C17 Br2 119.2(3)
C16 C17 Br2 118.2(3)
C17 C18 C13 118.6(3)
C17 C18 H18 120.7
C13 C18 H18 120.7
N3 C19 C20 110.3(3)
N3 C19 H19A 109.6
C20 C19 H19A 109.6
N3 C19 H19B 109.6
C20 C19 H19B 109.6
H19A C19 H19B 108.1
N4 C20 C19 107.9(3)
N4 C20 H20A 110.1
C19 C20 H20A 110.1
N4 C20 H20B 110.1
C19 C20 H20B 110.1
H20A C20 H20B 108.4
N4 C21 C22 126.0(3)
N4 C21 H21 117.0
C22 C21 H21 117.0
C27 C22 C23 120.3(3)
C27 C22 C21 116.7(3)
C23 C22 C21 122.9(3)
O3 C23 C22 124.8(3)
O3 C23 C24 118.5(3)
C22 C23 C24 116.7(3)
O4 C24 C25 124.9(3)
O4 C24 C23 113.2(3)
C25 C24 C23 121.9(4)
C15 O6 C15A 116.3(3)
O4 C24A H24A 109.5
O4 C24A H24B 109.5
H24A C24A H24B 109.5
O4 C24A H24C 109.5
H24A C24A H24C 109.5
H24B C24A H24C 109.5
C24 C25 C26 119.6(4)
C24 C25 H25 120.2
C26 C25 H25 120.2
C27 C26 C25 121.6(4)
C27 C26 Br3 119.8(3)
C25 C26 Br3 118.6(3)
C26 C27 C22 120.0(4)
C26 C27 H27 120.0
C22 C27 H27 120.0
N1S C1S C2S 178.4(5)
C1S C2S H2S1 109.5
C1S C2S H2S2 109.5
H2S1 C2S H2S2 109.5
C1S C2S H2S3 109.5
H2S1 C2S H2S3 109.5
H2S2 C2S H2S3 109.5

loop_
_geom_bond_atom_site_label_1
_geom_bond_atom_site_label_2
_geom_bond_distance
Dy1 O1 2.298(2)
Dy1 O41 2.325(3)
Dy1 O30 2.366(3)
Dy1 O1W 2.404(3)
Dy1 O10 2.433(3)
Dy1 O21 2.441(3)
Dy1 O11 2.477(3)
Dy1 O20 2.486(3)
Dy1 O2 2.502(3)
Dy1 N10 2.874(3)
Dy1 N20 2.883(3)
Dy1 Zn1 3.4583(5)
Zn1 O40 2.026(3)
Zn1 N1 2.077(3)
Zn1 O1 2.080(2)
Zn1 O5 2.101(2)
Zn1 N2 2.198(3)
Zn1 O30 2.319(3)
Zn2 O31 2.000(3)
Zn2 O5 2.006(3)
Zn2 O3 2.014(2)
Zn2 N4 2.014(3)
Zn2 N3 2.371(3)
N1 C7 1.281(5)
N1 C8 1.486(5)
N2 C9 1.488(5)
N2 C12 1.497(5)
N2 C10 1.501(5)
N3 C11 1.478(5)
N3 C12 1.483(5)
N3 C19 1.484(5)
N4 C21 1.284(5)
N4 C20 1.471(4)
O1 C1 1.321(4)
O2 C2 1.380(4)
O2 C2A 1.449(4)
O3 C23 1.301(4)
O5 C14 1.358(4)
O1W H1W1 0.8090
O1W H2W1 0.8431
O10 N10 1.273(4)
O11 N10 1.279(4)
N10 O12 1.227(4)
O20 N20 1.259(5)
O21 N20 1.284(4)
N20 O22 1.229(4)
O30 C30 1.267(5)
O31 C30 1.257(5)
C30 C31 1.498(5)
C31 H31A 0.9600
C31 H31B 0.9600
C31 H31C 0.9600
O40 C40 1.262(5)
O41 C40 1.264(5)
C40 C41 1.503(6)
C41 H41A 0.9600
C41 H41B 0.9600
C41 H41C 0.9600
C1 C6 1.408(5)
C1 C2 1.413(5)
C2 C3 1.385(5)
C2A H2A1 0.9600
C2A H2A2 0.9600
C2A H2A3 0.9600
C3 C4 1.396(5)
C3 H3 0.9300
C4 C5 1.368(5)
C4 Br1 1.898(4)
C5 C6 1.414(5)
C5 H5 0.9300
C6 C7 1.448(5)
C7 H7 0.9300
C8 C9 1.515(5)
C8 H8A 0.9700
C8 H8B 0.9700
C9 H9A 0.9700
C9 H9B 0.9700
C10 C11 1.523(5)
C10 H10A 0.9700
C10 H10B 0.9700
C11 H11A 0.9700
C11 H11B 0.9700
C12 C13 1.508(5)
C12 H12 0.9800
C13 C14 1.391(5)
C13 C18 1.417(5)
C14 C15 1.417(5)
C15 O6 1.367(4)
C15 C16 1.376(5)
O4 C24 1.371(4)
O4 C24A 1.430(4)
C15A O6 1.440(4)
C15A H15A 0.9600
C15A H15B 0.9600
C15A H15C 0.9600
C16 C17 1.395(5)
C16 H16 0.9300
C17 C18 1.378(5)
C17 Br2 1.906(4)
C18 H18 0.9300
C19 C20 1.514(5)
C19 H19A 0.9700
C19 H19B 0.9700
C20 H20A 0.9700
C20 H20B 0.9700
C21 C22 1.449(5)
C21 H21 0.9300
C22 C27 1.417(5)
C22 C23 1.426(5)
C23 C24 1.435(5)
C24 C25 1.374(5)
C24A H24A 0.9600
C24A H24B 0.9600
C24A H24C 0.9600
C25 C26 1.393(5)
C25 H25 0.9300
C26 C27 1.365(5)
C26 Br3 1.907(4)
C27 H27 0.9300
N1S C1S 1.146(6)
C1S C2S 1.457(7)
C2S H2S1 0.9600
C2S H2S2 0.9600
C2S H2S3 0.9600

loop_
_geom_hbond_atom_site_label_D
_geom_hbond_atom_site_label_H
_geom_hbond_atom_site_label_A
_geom_hbond_distance_DH
_geom_hbond_distance_HA
_geom_hbond_distance_DA
_geom_hbond_angle_DHA
_geom_hbond_site_symmetry_A
O1W H1W1 O3 0.81 2.01 2.759(4) 154.1 .
O1W H1W1 O4 0.81 2.47 3.043(4) 128.6 .
O1W H2W1 O5 0.84 2.21 2.858(3) 133.9 .
O1W H2W1 O6 0.84 2.33 3.029(4) 141.1 .
C31 H31B O10 0.96 2.64 3.143(5) 113.1 .
C41 H41A Br2 0.96 3.01 3.676(5) 128.0 4
C2A H2A2 O21 0.96 2.65 3.159(5) 114.0 .
C7 H7 N1S 0.93 2.56 3.459(5) 162.0 4_566
C8 H8B Br1 0.97 2.97 3.619(4) 125.6 3_656
C11 H11A O31 0.97 2.56 3.126(5) 117.6 .
C12 H12 O12 0.98 2.37 3.264(5) 152.0 1_545
C19 H19A Br3 0.97 3.02 3.886(4) 148.9 3_556
C19 H19B O12 0.97 2.55 3.192(5) 123.4 1_545
C2S H2S1 Br1 0.96 2.86 3.511(5) 125.9 3_666
C2S H2S2 O41 0.96 2.62 3.569(7) 170.5 2_655
O1W H1W1 O3 0.81 2.01 2.759(4) 154.1 .
O1W H1W1 O4 0.81 2.47 3.043(4) 128.6 .
O1W H2W1 O5 0.84 2.21 2.858(3) 133.9 .
O1W H2W1 O6 0.84 2.33 3.029(4) 141.1 .
C31 H31B O10 0.96 2.64 3.143(5) 113.1 .
C41 H41A Br2 0.96 3.01 3.676(5) 128.0 4
C2A H2A2 O21 0.96 2.65 3.159(5) 114.0 .
C7 H7 N1S 0.93 2.56 3.459(5) 162.0 4_566
C8 H8B Br1 0.97 2.97 3.619(4) 125.6 3_656
C11 H11A O31 0.97 2.56 3.126(5) 117.6 .
C12 H12 O12 0.98 2.37 3.264(5) 152.0 1_545
C19 H19A Br3 0.97 3.02 3.886(4) 148.9 3_556
C19 H19B O12 0.97 2.55 3.192(5) 123.4 1_545
C2S H2S1 Br1 0.96 2.86 3.511(5) 125.9 3_666
C2S H2S2 O41 0.96 2.62 3.569(7) 170.5 2_655

loop_
_geom_torsion_atom_site_label_1
_geom_torsion_atom_site_label_2
_geom_torsion_atom_site_label_3
_geom_torsion_atom_site_label_4
_geom_torsion
Dy1 O10 N10 O12 -178.0(3)
Dy1 O10 N10 O11 1.9(3)
Dy1 O11 N10 O12 178.1(3)
Dy1 O11 N10 O10 -1.8(3)
Dy1 O20 N20 O22 179.3(3)
Dy1 O20 N20 O21 -1.2(3)
Dy1 O21 N20 O22 -179.3(3)
Dy1 O21 N20 O20 1.2(3)
Zn2 O31 C30 O30 9.9(5)
Zn2 O31 C30 C31 -172.1(3)
Zn1 O30 C30 O31 55.6(5)
Dy1 O30 C30 O31 -130.1(3)
Zn1 O30 C30 C31 -122.3(3)
Dy1 O30 C30 C31 51.9(5)
Zn1 O40 C40 O41 -16.0(6)
Zn1 O40 C40 C41 163.4(3)
Dy1 O41 C40 O40 -2.4(7)
Dy1 O41 C40 C41 178.2(3)
Zn1 O1 C1 C6 24.8(5)
Dy1 O1 C1 C6 167.6(3)
Zn1 O1 C1 C2 -155.9(3)
Dy1 O1 C1 C2 -13.1(4)
C2A O2 C2 C3 0.7(5)
Dy1 O2 C2 C3 -164.3(3)
C2A O2 C2 C1 -179.3(3)
Dy1 O2 C2 C1 15.8(4)
O1 C1 C2 O2 -3.3(5)
C6 C1 C2 O2 176.1(3)
O1 C1 C2 C3 176.8(3)
C6 C1 C2 C3 -3.9(6)
O2 C2 C3 C4 -179.8(3)
C1 C2 C3 C4 0.2(6)
C2 C3 C4 C5 3.5(6)
C2 C3 C4 Br1 -176.7(3)
C3 C4 C5 C6 -3.5(6)
Br1 C4 C5 C6 176.7(3)
O1 C1 C6 C5 -176.8(3)
C2 C1 C6 C5 3.9(5)
O1 C1 C6 C7 5.0(6)
C2 C1 C6 C7 -174.3(4)
C4 C5 C6 C1 -0.3(6)
C4 C5 C6 C7 178.1(4)
C8 N1 C7 C6 -176.3(4)
Zn1 N1 C7 C6 -14.9(6)
C1 C6 C7 N1 -10.8(6)
C5 C6 C7 N1 171.0(4)
C7 N1 C8 C9 171.2(3)
Zn1 N1 C8 C9 8.1(4)
C12 N2 C9 C8 -69.0(4)
C10 N2 C9 C8 173.7(3)
Zn1 N2 C9 C8 54.1(3)
N1 C8 C9 N2 -43.3(4)
C9 N2 C10 C11 136.0(3)
C12 N2 C10 C11 14.1(4)
Zn1 N2 C10 C11 -111.7(3)
C12 N3 C11 C10 -35.4(4)
C19 N3 C11 C10 -155.9(3)
Zn2 N3 C11 C10 86.9(3)
N2 C10 C11 N3 12.9(4)
C11 N3 C12 N2 44.2(3)
C19 N3 C12 N2 165.5(3)
Zn2 N3 C12 N2 -77.3(3)
C11 N3 C12 C13 168.7(3)
C19 N3 C12 C13 -70.0(4)
Zn2 N3 C12 C13 47.1(3)
C9 N2 C12 N3 -156.2(3)
C10 N2 C12 N3 -35.6(3)
Zn1 N2 C12 N3 88.8(3)
C9 N2 C12 C13 82.5(4)
C10 N2 C12 C13 -156.8(3)
Zn1 N2 C12 C13 -32.4(4)
N3 C12 C13 C14 -58.7(4)
N2 C12 C13 C14 57.5(5)
N3 C12 C13 C18 119.6(4)
N2 C12 C13 C18 -124.2(4)
Zn2 O5 C14 C13 69.9(4)
Zn1 O5 C14 C13 -59.1(4)
Zn2 O5 C14 C15 -112.1(3)
Zn1 O5 C14 C15 118.9(3)
C18 C13 C14 O5 176.6(3)
C12 C13 C14 O5 -5.0(5)
C18 C13 C14 C15 -1.4(5)
C12 C13 C14 C15 177.0(3)
O5 C14 C15 O6 2.9(5)
C13 C14 C15 O6 -179.0(3)
O5 C14 C15 C16 -176.8(3)
C13 C14 C15 C16 1.2(6)
O6 C15 C16 C17 -179.9(4)
C14 C15 C16 C17 -0.2(6)
C15 C16 C17 C18 -0.8(6)
C15 C16 C17 Br2 -179.1(3)
C16 C17 C18 C13 0.6(6)
Br2 C17 C18 C13 178.9(3)
C14 C13 C18 C17 0.5(5)
C12 C13 C18 C17 -177.9(3)
C11 N3 C19 C20 -85.9(4)
C12 N3 C19 C20 158.0(3)
Zn2 N3 C19 C20 35.7(3)
C21 N4 C20 C19 -126.3(4)
Zn2 N4 C20 C19 46.2(4)
N3 C19 C20 N4 -54.2(4)
C20 N4 C21 C22 -179.0(3)
Zn2 N4 C21 C22 9.4(6)
N4 C21 C22 C27 -177.4(4)
N4 C21 C22 C23 6.7(6)
Zn2 O3 C23 C22 -13.9(5)
Zn2 O3 C23 C24 168.4(2)
C27 C22 C23 O3 -179.9(3)
C21 C22 C23 O3 -4.3(6)
C27 C22 C23 C24 -2.2(5)
C21 C22 C23 C24 173.5(3)
C24A O4 C24 C25 -6.2(6)
C24A O4 C24 C23 172.8(4)
O3 C23 C24 O4 0.8(5)
C22 C23 C24 O4 -177.0(3)
O3 C23 C24 C25 179.8(3)
C22 C23 C24 C25 1.9(6)
C16 C15 O6 C15A -5.5(5)
C14 C15 O6 C15A 174.8(3)
O4 C24 C25 C26 178.5(4)
C23 C24 C25 C26 -0.3(6)
C24 C25 C26 C27 -1.1(6)
C24 C25 C26 Br3 -178.8(3)
C25 C26 C27 C22 0.8(6)
Br3 C26 C27 C22 178.5(3)
C23 C22 C27 C26 0.9(6)
C21 C22 C27 C26 -175.0(3)
